data_7005951
loop_
_publ_author_name
'Chu, Qian'
'Liu, Guang-Xiang'
'Huang, Yong-Qing'
'Wang, Xiao-Feng'
'Sun, Wei-Yin'

_publ_section_title
;
 Syntheses, structures, and optical properties of novel zinc(ii)
 complexes with multicarboxylate and N-donor ligands.
;
_journal_issue 38
_journal_name_full 'Dalton transactions (Cambridge, England : 2003)'
_journal_page_first 4302
_journal_page_last 4311
_journal_paper_doi 10.1039/b707159k
_journal_year 2007
_chemical_formula_moiety 'C28 H18 N4 O10 Zn2, H2 O'
_chemical_formula_sum 'C28 H20 N4 O11 Zn2'
_chemical_formula_weight 719.22
_chemical_name_systematic
;
?
;
_space_group_IT_number 14
_symmetry_cell_setting monoclinic
_symmetry_space_group_name_Hall '-P 2ybc'
_symmetry_space_group_name_H-M 'P 1 21/c 1'
_atom_sites_solution_hydrogens geom
_atom_sites_solution_primary direct
_atom_sites_solution_secondary difmap
_audit_creation_method SHELXL-97
_cell_angle_alpha 90.00
_cell_angle_beta 107.143(3)
_cell_angle_gamma 90.00
_cell_formula_units_Z 4
_cell_length_a 11.4425(17)
_cell_length_b 15.209(2)
_cell_length_c 16.019(2)
_cell_measurement_reflns_used 2557
_cell_measurement_temperature 293(2)
_cell_measurement_theta_max 22.41
_cell_measurement_theta_min 2.30
_cell_volume 2663.9(6)
_computing_cell_refinement SMART
_computing_data_collection 'SMART (Bruker, 2000)'
_computing_data_reduction 'SAINT (Bruker, 2000)'
_computing_molecular_graphics SHELXTL
_computing_publication_material SHELXTL
_computing_structure_refinement SHELXTL
_computing_structure_solution 'SHELXTL (Bruker, 2000)'
_diffrn_ambient_temperature 293(2)
_diffrn_measured_fraction_theta_full 0.995
_diffrn_measured_fraction_theta_max 0.995
_diffrn_measurement_device_type 'Bruker Smart Aepex CCD area detector'
_diffrn_measurement_method 'phi and omega scans'
_diffrn_radiation_monochromator graphite
_diffrn_radiation_source 'sealed tube'
_diffrn_radiation_type MoK\a
_diffrn_radiation_wavelength 0.71073
_diffrn_reflns_av_R_equivalents 0.0740
_diffrn_reflns_av_sigmaI/netI 0.0930
_diffrn_reflns_limit_h_max 14
_diffrn_reflns_limit_h_min -10
_diffrn_reflns_limit_k_max 18
_diffrn_reflns_limit_k_min -18
_diffrn_reflns_limit_l_max 19
_diffrn_reflns_limit_l_min -18
_diffrn_reflns_number 14155
_diffrn_reflns_theta_full 26.00
_diffrn_reflns_theta_max 26.00
_diffrn_reflns_theta_min 1.86
_exptl_absorpt_coefficient_mu 1.876
_exptl_absorpt_correction_T_max 0.8062
_exptl_absorpt_correction_T_min 0.7054
_exptl_absorpt_correction_type multi-scan
_exptl_absorpt_process_details 'SADABS(Bruker, 2000)'
_exptl_crystal_colour colorless
_exptl_crystal_density_diffrn 1.793
_exptl_crystal_density_method 'not measured'
_exptl_crystal_description block
_exptl_crystal_F_000 1456
_exptl_crystal_size_max 0.20
_exptl_crystal_size_mid 0.16
_exptl_crystal_size_min 0.12
_refine_diff_density_max 1.066
_refine_diff_density_min -0.618
_refine_diff_density_rms 0.090
_refine_ls_extinction_method none
_refine_ls_goodness_of_fit_ref 0.937
_refine_ls_hydrogen_treatment mixed
_refine_ls_matrix_type full
_refine_ls_number_parameters 413
_refine_ls_number_reflns 5211
_refine_ls_number_restraints 3
_refine_ls_restrained_S_all 0.937
_refine_ls_R_factor_all 0.0734
_refine_ls_R_factor_gt 0.0474
_refine_ls_shift/su_max 0.001
_refine_ls_shift/su_mean 0.000
_refine_ls_structure_factor_coef Fsqd
_refine_ls_weighting_details 'calc w=1/[\s^2^(Fo^2^)+(0.0400P)^2^+0.0000P] where P=(Fo^2^+2Fc^2^)/3'
_refine_ls_weighting_scheme calc
_refine_ls_wR_factor_gt 0.1035
_refine_ls_wR_factor_ref 0.1099
_reflns_number_gt 3542
_reflns_number_total 5211
_reflns_threshold_expression >2sigma(I)
_cod_data_source_file b707159k.txt
_cod_data_source_block 2
_cod_depositor_comments
;
The following automatic conversions were performed:
'_symmetry_cell_setting' value 'Monoclinic' changed to 'monoclinic'
according to '/home/saulius/struct/CIF-dictionaries/cif_core.dic'
dictionary named 'cif_core.dic' version 2.4.1 from 2010-06-29.

Automatic conversion script
Id: cif_fix_enum 1527 2010-12-29 10:47:43Z saulius 
;
_cod_original_cell_volume 2663.9(7)
_cod_original_sg_symbol_H-M 'P 21/c'
_cod_database_code 7005951

loop_
_symmetry_equiv_pos_as_xyz
'x, y, z'
'-x, y+1/2, -z+1/2'
'-x, -y, -z'
'x, -y-1/2, z-1/2'

loop_
_atom_site_label
_atom_site_type_symbol
_atom_site_fract_x
_atom_site_fract_y
_atom_site_fract_z
_atom_site_U_iso_or_equiv
_atom_site_adp_type
_atom_site_occupancy
_atom_site_symmetry_multiplicity
_atom_site_calc_flag
_atom_site_refinement_flags
_atom_site_disorder_assembly
_atom_site_disorder_group
Zn1 Zn 1.17887(5) 1.09806(3) 0.17300(3) 0.02578(15) Uani 1 1 d . . .
Zn2 Zn 0.79124(5) 0.94608(3) 0.12670(3) 0.03489(17) Uani 1 1 d . . .
O1W O 0.5004(5) 0.9481(4) 0.8877(4) 0.142(2) Uani 1 1 d . . .
O1 O 0.3464(3) 1.3155(2) 0.3150(2) 0.0522(10) Uani 1 1 d . . .
O2W O 0.6231(5) 0.9236(5) 0.0441(4) 0.138(2) Uani 1 1 d D . .
H2WA H 0.601(7) 0.886(4) 0.075(4) 0.165 Uiso 1 1 d D . .
H2WB H 0.577(6) 0.927(5) -0.007(2) 0.165 Uiso 1 1 d D . .
O2 O 0.2806(3) 1.4478(2) 0.2713(2) 0.0603(11) Uani 1 1 d . . .
O3 O 0.4156(4) 1.1478(3) 0.2189(3) 0.0877(14) Uani 1 1 d . . .
O4 O 0.2426(3) 1.2109(2) 0.1498(2) 0.0465(9) Uani 1 1 d . . .
O5 O 0.7882(3) 1.01954(18) -0.13792(19) 0.0386(8) Uani 1 1 d . . .
O6 O 0.8258(3) 0.9735(2) -0.00193(19) 0.0494(10) Uani 1 1 d . . .
O7 O 0.8921(3) 1.05354(18) 0.16590(18) 0.0353(8) Uani 1 1 d . . .
O8 O 1.0088(3) 1.13697(19) 0.11066(18) 0.0320(7) Uani 1 1 d . . .
O9 O 0.6207(3) 1.35503(18) 0.0309(2) 0.0384(8) Uani 1 1 d . . .
N1 N 1.1990(3) 1.0786(2) 0.2992(2) 0.0268(8) Uani 1 1 d . . .
N2 N 1.1711(3) 1.0158(2) 0.4149(2) 0.0249(8) Uani 1 1 d . . .
N3 N 1.0086(3) 0.7657(2) 0.6108(2) 0.0269(8) Uani 1 1 d . . .
N4 N 0.9073(3) 0.6548(2) 0.6428(2) 0.0320(9) Uani 1 1 d . . .
C1 C 0.3374(4) 1.3796(3) 0.2649(3) 0.0341(11) Uani 1 1 d . . .
C2 C 0.4047(4) 1.3735(3) 0.1978(3) 0.0288(10) Uani 1 1 d . . .
C3 C 0.4632(4) 1.4453(3) 0.1766(3) 0.0301(11) Uani 1 1 d . . .
H3 H 0.4541 1.4999 0.2002 0.036 Uiso 1 1 calc R . .
C4 C 0.5353(4) 1.4385(3) 0.1213(3) 0.0302(11) Uani 1 1 d . . .
H4 H 0.5728 1.4880 0.1067 0.036 Uiso 1 1 calc R . .
C5 C 0.5505(4) 1.3575(3) 0.0882(3) 0.0282(10) Uani 1 1 d . . .
C6 C 0.4935(4) 1.2847(3) 0.1079(3) 0.0327(11) Uani 1 1 d . . .
H6 H 0.5039 1.2303 0.0846 0.039 Uiso 1 1 calc R . .
C7 C 0.4203(4) 1.2925(3) 0.1628(3) 0.0309(11) Uani 1 1 d . . .
C8 C 0.3545(5) 1.2119(3) 0.1774(3) 0.0401(12) Uani 1 1 d . . .
C9 C 0.6147(4) 1.2426(3) -0.0736(3) 0.0362(11) Uani 1 1 d . . .
H9 H 0.5536 1.2732 -0.1144 0.043 Uiso 1 1 calc R . .
C10 C 0.6604(4) 1.1652(3) -0.0958(3) 0.0384(12) Uani 1 1 d . . .
H10 H 0.6299 1.1441 -0.1526 0.046 Uiso 1 1 calc R . .
C11 C 0.7501(4) 1.1182(3) -0.0361(3) 0.0297(11) Uani 1 1 d . . .
C12 C 0.7925(4) 1.0304(3) -0.0591(3) 0.0325(11) Uani 1 1 d . . .
C13 C 0.9078(4) 1.1093(3) 0.1124(3) 0.0254(10) Uani 1 1 d . . .
C14 C 0.7988(4) 1.1519(3) 0.0485(3) 0.0224(10) Uani 1 1 d . . .
C15 C 0.7543(4) 1.2303(3) 0.0706(3) 0.0286(10) Uani 1 1 d . . .
H15 H 0.7874 1.2537 0.1262 0.034 Uiso 1 1 calc R . .
C16 C 0.6614(4) 1.2738(3) 0.0106(3) 0.0294(11) Uani 1 1 d . . .
C17 C 1.1489(4) 1.0120(3) 0.3279(3) 0.0291(10) Uani 1 1 d . . .
H17 H 1.1039 0.9679 0.2926 0.035 Uiso 1 1 calc R . .
C18 C 1.2407(4) 1.0894(3) 0.4429(3) 0.0304(11) Uani 1 1 d . . .
H18 H 1.2707 1.1090 0.5002 0.036 Uiso 1 1 calc R . .
C19 C 1.2571(4) 1.1275(3) 0.3717(3) 0.0281(10) Uani 1 1 d . . .
H19 H 1.3010 1.1789 0.3715 0.034 Uiso 1 1 calc R . .
C20 C 1.1280(4) 0.9529(2) 0.4659(3) 0.0249(10) Uani 1 1 d . . .
C21 C 1.0240(4) 0.9065(3) 0.4275(3) 0.0297(11) Uani 1 1 d . . .
H21 H 0.9790 0.9182 0.3700 0.036 Uiso 1 1 calc R . .
C22 C 0.9855(4) 0.8418(3) 0.4744(3) 0.0304(11) Uani 1 1 d . . .
H22 H 0.9167 0.8081 0.4483 0.036 Uiso 1 1 calc R . .
C23 C 1.0512(4) 0.8286(3) 0.5607(3) 0.0270(10) Uani 1 1 d . . .
C24 C 1.1527(4) 0.8777(3) 0.5996(3) 0.0324(11) Uani 1 1 d . . .
H24 H 1.1944 0.8692 0.6583 0.039 Uiso 1 1 calc R . .
C25 C 1.1931(4) 0.9400(3) 0.5516(3) 0.0322(11) Uani 1 1 d . . .
H25 H 1.2634 0.9725 0.5771 0.039 Uiso 1 1 calc R . .
C26 C 0.9446(4) 0.6920(3) 0.5815(3) 0.0328(11) Uani 1 1 d . . .
H26 H 0.9290 0.6703 0.5250 0.039 Uiso 1 1 calc R . .
C27 C 0.9487(4) 0.7085(3) 0.7152(3) 0.0335(11) Uani 1 1 d . . .
H27 H 0.9353 0.6989 0.7690 0.040 Uiso 1 1 calc R . .
C28 C 1.0106(4) 0.7759(3) 0.6964(3) 0.0310(11) Uani 1 1 d . . .
H28 H 1.0480 0.8211 0.7339 0.037 Uiso 1 1 calc R . .

loop_
_atom_site_aniso_label
_atom_site_aniso_U_11
_atom_site_aniso_U_22
_atom_site_aniso_U_33
_atom_site_aniso_U_23
_atom_site_aniso_U_13
_atom_site_aniso_U_12
Zn1 0.0338(3) 0.0223(3) 0.0236(3) 0.0014(2) 0.0121(2) -0.0006(2)
Zn2 0.0414(4) 0.0242(3) 0.0437(4) 0.0002(2) 0.0197(3) 0.0009(3)
O1W 0.165(6) 0.139(5) 0.123(5) 0.014(4) 0.044(4) 0.053(4)
O1 0.072(3) 0.042(2) 0.052(2) 0.0074(18) 0.034(2) 0.0042(19)
O2W 0.078(4) 0.224(7) 0.093(4) 0.064(4) -0.004(3) -0.048(4)
O2 0.077(3) 0.043(2) 0.087(3) 0.023(2) 0.065(2) 0.024(2)
O3 0.075(3) 0.049(3) 0.157(4) 0.027(3) 0.061(3) 0.009(2)
O4 0.039(2) 0.038(2) 0.057(2) 0.0093(16) 0.0056(18) -0.0154(17)
O5 0.055(2) 0.0286(17) 0.0324(19) -0.0049(14) 0.0136(17) 0.0043(16)
O6 0.082(3) 0.0312(19) 0.033(2) 0.0019(16) 0.0141(19) 0.0214(19)
O7 0.043(2) 0.0327(18) 0.0285(17) 0.0043(14) 0.0075(15) -0.0108(15)
O8 0.0259(19) 0.0365(18) 0.0337(18) 0.0076(14) 0.0087(15) -0.0009(15)
O9 0.043(2) 0.0227(17) 0.063(2) 0.0027(15) 0.0370(18) 0.0041(15)
N1 0.034(2) 0.024(2) 0.0229(19) 0.0015(15) 0.0092(17) -0.0017(17)
N2 0.032(2) 0.0223(19) 0.022(2) 0.0000(15) 0.0105(17) -0.0042(17)
N3 0.037(2) 0.023(2) 0.024(2) -0.0021(15) 0.0132(17) -0.0046(17)
N4 0.043(3) 0.024(2) 0.036(2) -0.0028(17) 0.023(2) -0.0066(18)
C1 0.032(3) 0.032(3) 0.042(3) -0.004(2) 0.018(2) -0.002(2)
C2 0.024(3) 0.030(3) 0.034(3) 0.003(2) 0.011(2) 0.004(2)
C3 0.029(3) 0.025(2) 0.037(3) -0.004(2) 0.010(2) 0.001(2)
C4 0.027(3) 0.023(2) 0.042(3) 0.000(2) 0.013(2) -0.005(2)
C5 0.021(2) 0.027(2) 0.038(3) 0.002(2) 0.012(2) 0.003(2)
C6 0.033(3) 0.022(2) 0.047(3) -0.001(2) 0.017(2) 0.000(2)
C7 0.027(3) 0.026(2) 0.042(3) 0.007(2) 0.015(2) 0.003(2)
C8 0.038(3) 0.030(3) 0.060(3) 0.006(2) 0.026(3) 0.004(3)
C9 0.027(3) 0.032(3) 0.045(3) 0.005(2) 0.004(2) 0.007(2)
C10 0.041(3) 0.033(3) 0.034(3) -0.007(2) 0.000(2) -0.004(2)
C11 0.029(3) 0.025(2) 0.035(3) -0.005(2) 0.008(2) -0.002(2)
C12 0.031(3) 0.029(3) 0.033(3) -0.008(2) 0.003(2) 0.002(2)
C13 0.036(3) 0.019(2) 0.024(2) -0.0061(18) 0.013(2) -0.005(2)
C14 0.022(2) 0.021(2) 0.027(2) 0.0005(18) 0.013(2) -0.0005(19)
C15 0.034(3) 0.029(3) 0.027(2) -0.005(2) 0.015(2) -0.005(2)
C16 0.029(3) 0.020(2) 0.046(3) 0.000(2) 0.024(2) -0.002(2)
C17 0.038(3) 0.027(2) 0.023(2) -0.0014(19) 0.010(2) -0.003(2)
C18 0.035(3) 0.029(3) 0.029(2) -0.008(2) 0.012(2) -0.005(2)
C19 0.029(3) 0.024(2) 0.033(3) -0.001(2) 0.011(2) -0.005(2)
C20 0.030(3) 0.020(2) 0.029(2) -0.0025(18) 0.016(2) 0.000(2)
C21 0.041(3) 0.028(2) 0.020(2) -0.0016(19) 0.010(2) -0.002(2)
C22 0.037(3) 0.030(3) 0.027(3) -0.0087(19) 0.014(2) -0.007(2)
C23 0.035(3) 0.022(2) 0.030(3) -0.0019(19) 0.020(2) -0.001(2)
C24 0.036(3) 0.038(3) 0.024(2) 0.003(2) 0.009(2) -0.004(2)
C25 0.033(3) 0.034(3) 0.030(3) 0.000(2) 0.010(2) -0.009(2)
C26 0.045(3) 0.030(3) 0.028(3) -0.006(2) 0.019(2) -0.010(2)
C27 0.048(3) 0.032(3) 0.025(2) 0.003(2) 0.018(2) -0.001(2)
C28 0.042(3) 0.031(3) 0.022(2) -0.0038(19) 0.012(2) -0.004(2)

loop_
_atom_type_symbol
_atom_type_description
_atom_type_scat_dispersion_real
_atom_type_scat_dispersion_imag
_atom_type_scat_source
C C 0.0033 0.0016 'International Tables Vol C Tables 4.2.6.8 and 6.1.1.4'
H H 0.0000 0.0000 'International Tables Vol C Tables 4.2.6.8 and 6.1.1.4'
N N 0.0061 0.0033 'International Tables Vol C Tables 4.2.6.8 and 6.1.1.4'
O O 0.0106 0.0060 'International Tables Vol C Tables 4.2.6.8 and 6.1.1.4'
Zn Zn 0.2839 1.4301 'International Tables Vol C Tables 4.2.6.8 and 6.1.1.4'

loop_
_geom_angle_atom_site_label_1
_geom_angle_atom_site_label_2
_geom_angle_atom_site_label_3
_geom_angle
_geom_angle_site_symmetry_1
_geom_angle_site_symmetry_3
_geom_angle_publ_flag
O4 Zn1 O5 129.92(15) 1_655 3_775 ?
O4 Zn1 N1 112.84(14) 1_655 . ?
O5 Zn1 N1 100.54(13) 3_775 . ?
O4 Zn1 O8 90.47(13) 1_655 . ?
O5 Zn1 O8 111.78(13) 3_775 . ?
N1 Zn1 O8 110.85(13) . . ?
O7 Zn2 N4 106.76(14) . 4_575 ?
O7 Zn2 O2W 134.2(2) . . ?
N4 Zn2 O2W 115.1(3) 4_575 . ?
O7 Zn2 O2 94.03(13) . 2_645 ?
N4 Zn2 O2 108.51(15) 4_575 2_645 ?
O2W Zn2 O2 89.8(2) . 2_645 ?
O7 Zn2 O6 83.95(12) . . ?
N4 Zn2 O6 88.32(13) 4_575 . ?
O2W Zn2 O6 79.71(18) . . ?
O2 Zn2 O6 162.84(14) 2_645 . ?
Zn2 O2W H2WA 97(5) . . ?
Zn2 O2W H2WB 147(5) . . ?
H2WA O2W H2WB 114(4) . . ?
C1 O2 Zn2 113.6(3) . 2_655 ?
C8 O4 Zn1 110.7(3) . 1_455 ?
C12 O5 Zn1 117.2(3) . 3_775 ?
C12 O6 Zn2 135.3(3) . . ?
C13 O7 Zn2 121.7(3) . . ?
C13 O8 Zn1 131.8(3) . . ?
C5 O9 C16 118.5(3) . . ?
C17 N1 C19 105.8(3) . . ?
C17 N1 Zn1 122.7(3) . . ?
C19 N1 Zn1 131.4(3) . . ?
C17 N2 C18 106.8(3) . . ?
C17 N2 C20 124.8(3) . . ?
C18 N2 C20 128.4(3) . . ?
C26 N3 C28 106.8(3) . . ?
C26 N3 C23 127.2(3) . . ?
C28 N3 C23 125.4(3) . . ?
C26 N4 C27 105.5(4) . . ?
C26 N4 Zn2 126.0(3) . 4_576 ?
C27 N4 Zn2 127.8(3) . 4_576 ?
O2 C1 O1 122.9(4) . . ?
O2 C1 C2 120.1(4) . . ?
O1 C1 C2 116.9(4) . . ?
C3 C2 C7 118.5(4) . . ?
C3 C2 C1 121.2(4) . . ?
C7 C2 C1 119.9(4) . . ?
C2 C3 C4 121.6(4) . . ?
C2 C3 H3 119.2 . . ?
C4 C3 H3 119.2 . . ?
C5 C4 C3 118.9(4) . . ?
C5 C4 H4 120.6 . . ?
C3 C4 H4 120.6 . . ?
C6 C5 C4 121.0(4) . . ?
C6 C5 O9 122.6(4) . . ?
C4 C5 O9 116.4(4) . . ?
C5 C6 C7 119.7(4) . . ?
C5 C6 H6 120.2 . . ?
C7 C6 H6 120.2 . . ?
C2 C7 C6 120.3(4) . . ?
C2 C7 C8 122.4(4) . . ?
C6 C7 C8 117.1(4) . . ?
O4 C8 O3 122.4(5) . . ?
O4 C8 C7 118.4(4) . . ?
O3 C8 C7 119.2(5) . . ?
C10 C9 C16 118.7(4) . . ?
C10 C9 H9 120.7 . . ?
C16 C9 H9 120.7 . . ?
C9 C10 C11 121.7(4) . . ?
C9 C10 H10 119.2 . . ?
C11 C10 H10 119.2 . . ?
C10 C11 C14 118.9(4) . . ?
C10 C11 C12 121.2(4) . . ?
C14 C11 C12 119.8(4) . . ?
O6 C12 O5 124.3(4) . . ?
O6 C12 C11 119.4(4) . . ?
O5 C12 C11 116.3(4) . . ?
O8 C13 O7 124.5(4) . . ?
O8 C13 C14 115.5(4) . . ?
O7 C13 C14 119.8(4) . . ?
C15 C14 C11 119.5(4) . . ?
C15 C14 C13 119.4(4) . . ?
C11 C14 C13 120.8(4) . . ?
C16 C15 C14 120.2(4) . . ?
C16 C15 H15 119.9 . . ?
C14 C15 H15 119.9 . . ?
C15 C16 C9 121.0(4) . . ?
C15 C16 O9 120.4(4) . . ?
C9 C16 O9 118.3(4) . . ?
N1 C17 N2 111.3(4) . . ?
N1 C17 H17 124.4 . . ?
N2 C17 H17 124.4 . . ?
C19 C18 N2 106.8(4) . . ?
C19 C18 H18 126.6 . . ?
N2 C18 H18 126.6 . . ?
C18 C19 N1 109.3(4) . . ?
C18 C19 H19 125.3 . . ?
N1 C19 H19 125.3 . . ?
C21 C20 C25 121.5(4) . . ?
C21 C20 N2 119.2(4) . . ?
C25 C20 N2 119.3(4) . . ?
C20 C21 C22 119.8(4) . . ?
C20 C21 H21 120.1 . . ?
C22 C21 H21 120.1 . . ?
C23 C22 C21 118.7(4) . . ?
C23 C22 H22 120.6 . . ?
C21 C22 H22 120.6 . . ?
C24 C23 C22 121.1(4) . . ?
C24 C23 N3 119.7(4) . . ?
C22 C23 N3 119.1(4) . . ?
C23 C24 C25 120.0(4) . . ?
C23 C24 H24 120.0 . . ?
C25 C24 H24 120.0 . . ?
C20 C25 C24 118.9(4) . . ?
C20 C25 H25 120.6 . . ?
C24 C25 H25 120.6 . . ?
N4 C26 N3 111.3(4) . . ?
N4 C26 H26 124.4 . . ?
N3 C26 H26 124.4 . . ?
C28 C27 N4 109.8(4) . . ?
C28 C27 H27 125.1 . . ?
N4 C27 H27 125.1 . . ?
C27 C28 N3 106.6(4) . . ?
C27 C28 H28 126.7 . . ?
N3 C28 H28 126.7 . . ?

loop_
_geom_bond_atom_site_label_1
_geom_bond_atom_site_label_2
_geom_bond_distance
_geom_bond_site_symmetry_2
_geom_bond_publ_flag
Zn1 O4 1.943(3) 1_655 ?
Zn1 O5 1.945(3) 3_775 ?
Zn1 N1 1.987(3) . ?
Zn1 O8 1.998(3) . ?
Zn2 O7 1.993(3) . ?
Zn2 N4 1.996(3) 4_575 ?
Zn2 O2W 2.017(5) . ?
Zn2 O2 2.034(3) 2_645 ?
Zn2 O6 2.249(3) . ?
O1 C1 1.247(5) . ?
O2W H2WA 0.84(6) . ?
O2W H2WB 0.83(2) . ?
O2 C1 1.245(5) . ?
O2 Zn2 2.034(3) 2_655 ?
O3 C8 1.268(6) . ?
O4 C8 1.225(5) . ?
O4 Zn1 1.943(3) 1_455 ?
O5 C12 1.259(5) . ?
O5 Zn1 1.945(3) 3_775 ?
O6 C12 1.236(5) . ?
O7 C13 1.256(5) . ?
O8 C13 1.237(5) . ?
O9 C5 1.387(5) . ?
O9 C16 1.393(5) . ?
N1 C17 1.312(5) . ?
N1 C19 1.375(5) . ?
N2 C17 1.341(5) . ?
N2 C18 1.370(5) . ?
N2 C20 1.436(5) . ?
N3 C26 1.345(5) . ?
N3 C28 1.374(5) . ?
N3 C23 1.423(5) . ?
N4 C26 1.309(5) . ?
N4 C27 1.384(5) . ?
N4 Zn2 1.996(3) 4_576 ?
C1 C2 1.498(6) . ?
C2 C3 1.375(6) . ?
C2 C7 1.386(6) . ?
C3 C4 1.381(6) . ?
C3 H3 0.9300 . ?
C4 C5 1.372(5) . ?
C4 H4 0.9300 . ?
C5 C6 1.368(6) . ?
C6 C7 1.388(6) . ?
C6 H6 0.9300 . ?
C7 C8 1.492(6) . ?
C9 C10 1.377(6) . ?
C9 C16 1.379(6) . ?
C9 H9 0.9300 . ?
C10 C11 1.379(6) . ?
C10 H10 0.9300 . ?
C11 C14 1.402(5) . ?
C11 C12 1.504(6) . ?
C13 C14 1.507(6) . ?
C14 C15 1.383(5) . ?
C15 C16 1.375(6) . ?
C15 H15 0.9300 . ?
C17 H17 0.9300 . ?
C18 C19 1.341(5) . ?
C18 H18 0.9300 . ?
C19 H19 0.9300 . ?
C20 C21 1.365(5) . ?
C20 C25 1.370(6) . ?
C21 C22 1.387(5) . ?
C21 H21 0.9300 . ?
C22 C23 1.379(5) . ?
C22 H22 0.9300 . ?
C23 C24 1.367(6) . ?
C24 C25 1.382(6) . ?
C24 H24 0.9300 . ?
C25 H25 0.9300 . ?
C26 H26 0.9300 . ?
C27 C28 1.330(6) . ?
C27 H27 0.9300 . ?
C28 H28 0.9300 . ?

loop_
_geom_torsion_atom_site_label_1
_geom_torsion_atom_site_label_2
_geom_torsion_atom_site_label_3
_geom_torsion_atom_site_label_4
_geom_torsion
_geom_torsion_site_symmetry_1
_geom_torsion_site_symmetry_2
_geom_torsion_site_symmetry_3
_geom_torsion_site_symmetry_4
_geom_torsion_publ_flag
O7 Zn2 O6 C12 -69.7(4) . . . . ?
N4 Zn2 O6 C12 -176.8(5) 4_575 . . . ?
O2W Zn2 O6 C12 67.3(5) . . . . ?
O2 Zn2 O6 C12 14.3(7) 2_645 . . . ?
N4 Zn2 O7 C13 106.6(3) 4_575 . . . ?
O2W Zn2 O7 C13 -49.1(5) . . . . ?
O2 Zn2 O7 C13 -142.7(3) 2_645 . . . ?
O6 Zn2 O7 C13 20.2(3) . . . . ?
O4 Zn1 O8 C13 -161.0(4) 1_655 . . . ?
O5 Zn1 O8 C13 65.0(4) 3_775 . . . ?
N1 Zn1 O8 C13 -46.3(4) . . . . ?
O4 Zn1 N1 C17 171.3(3) 1_655 . . . ?
O5 Zn1 N1 C17 -46.8(4) 3_775 . . . ?
O8 Zn1 N1 C17 71.5(4) . . . . ?
O4 Zn1 N1 C19 -5.5(4) 1_655 . . . ?
O5 Zn1 N1 C19 136.4(4) 3_775 . . . ?
O8 Zn1 N1 C19 -105.3(4) . . . . ?
Zn2 O2 C1 O1 1.8(6) 2_655 . . . ?
Zn2 O2 C1 C2 -174.9(3) 2_655 . . . ?
O2 C1 C2 C3 36.0(7) . . . . ?
O1 C1 C2 C3 -140.8(4) . . . . ?
O2 C1 C2 C7 -151.1(5) . . . . ?
O1 C1 C2 C7 32.0(6) . . . . ?
C7 C2 C3 C4 0.7(7) . . . . ?
C1 C2 C3 C4 173.6(4) . . . . ?
C2 C3 C4 C5 -1.4(7) . . . . ?
C3 C4 C5 C6 1.4(7) . . . . ?
C3 C4 C5 O9 178.1(4) . . . . ?
C16 O9 C5 C6 -17.2(6) . . . . ?
C16 O9 C5 C4 166.1(4) . . . . ?
C4 C5 C6 C7 -0.7(7) . . . . ?
O9 C5 C6 C7 -177.2(4) . . . . ?
C3 C2 C7 C6 0.0(6) . . . . ?
C1 C2 C7 C6 -173.0(4) . . . . ?
C3 C2 C7 C8 -176.1(4) . . . . ?
C1 C2 C7 C8 10.9(7) . . . . ?
C5 C6 C7 C2 0.0(7) . . . . ?
C5 C6 C7 C8 176.3(4) . . . . ?
Zn1 O4 C8 O3 -3.3(6) 1_455 . . . ?
Zn1 O4 C8 C7 178.0(3) 1_455 . . . ?
C2 C7 C8 O4 62.4(7) . . . . ?
C6 C7 C8 O4 -113.8(5) . . . . ?
C2 C7 C8 O3 -116.4(5) . . . . ?
C6 C7 C8 O3 67.4(6) . . . . ?
C16 C9 C10 C11 0.6(7) . . . . ?
C9 C10 C11 C14 -2.3(7) . . . . ?
C9 C10 C11 C12 175.3(4) . . . . ?
Zn2 O6 C12 O5 -155.3(3) . . . . ?
Zn2 O6 C12 C11 22.7(7) . . . . ?
Zn1 O5 C12 O6 6.2(6) 3_775 . . . ?
Zn1 O5 C12 C11 -171.9(3) 3_775 . . . ?
C10 C11 C12 O6 -147.2(5) . . . . ?
C14 C11 C12 O6 30.4(6) . . . . ?
C10 C11 C12 O5 30.9(6) . . . . ?
C14 C11 C12 O5 -151.5(4) . . . . ?
Zn1 O8 C13 O7 9.7(6) . . . . ?
Zn1 O8 C13 C14 -174.5(2) . . . . ?
Zn2 O7 C13 O8 -128.1(4) . . . . ?
Zn2 O7 C13 C14 56.4(5) . . . . ?
C10 C11 C14 C15 1.3(6) . . . . ?
C12 C11 C14 C15 -176.4(4) . . . . ?
C10 C11 C14 C13 -172.0(4) . . . . ?
C12 C11 C14 C13 10.3(6) . . . . ?
O8 C13 C14 C15 -84.0(5) . . . . ?
O7 C13 C14 C15 92.0(5) . . . . ?
O8 C13 C14 C11 89.3(5) . . . . ?
O7 C13 C14 C11 -94.8(5) . . . . ?
C11 C14 C15 C16 1.3(6) . . . . ?
C13 C14 C15 C16 174.7(4) . . . . ?
C14 C15 C16 C9 -3.1(6) . . . . ?
C14 C15 C16 O9 -176.6(3) . . . . ?
C10 C9 C16 C15 2.1(7) . . . . ?
C10 C9 C16 O9 175.7(4) . . . . ?
C5 O9 C16 C15 -73.8(5) . . . . ?
C5 O9 C16 C9 112.6(4) . . . . ?
C19 N1 C17 N2 0.4(5) . . . . ?
Zn1 N1 C17 N2 -177.1(3) . . . . ?
C18 N2 C17 N1 -0.6(5) . . . . ?
C20 N2 C17 N1 179.5(4) . . . . ?
C17 N2 C18 C19 0.4(5) . . . . ?
C20 N2 C18 C19 -179.6(4) . . . . ?
N2 C18 C19 N1 -0.2(5) . . . . ?
C17 N1 C19 C18 -0.2(5) . . . . ?
Zn1 N1 C19 C18 177.0(3) . . . . ?
C17 N2 C20 C21 -26.4(6) . . . . ?
C18 N2 C20 C21 153.6(4) . . . . ?
C17 N2 C20 C25 152.6(4) . . . . ?
C18 N2 C20 C25 -27.4(6) . . . . ?
C25 C20 C21 C22 -2.9(6) . . . . ?
N2 C20 C21 C22 176.0(4) . . . . ?
C20 C21 C22 C23 2.7(6) . . . . ?
C21 C22 C23 C24 -0.2(6) . . . . ?
C21 C22 C23 N3 176.5(4) . . . . ?
C26 N3 C23 C24 -153.0(4) . . . . ?
C28 N3 C23 C24 36.8(6) . . . . ?
C26 N3 C23 C22 30.2(6) . . . . ?
C28 N3 C23 C22 -140.0(4) . . . . ?
C22 C23 C24 C25 -2.1(7) . . . . ?
N3 C23 C24 C25 -178.8(4) . . . . ?
C21 C20 C25 C24 0.6(7) . . . . ?
N2 C20 C25 C24 -178.3(4) . . . . ?
C23 C24 C25 C20 1.9(7) . . . . ?
C27 N4 C26 N3 0.7(5) . . . . ?
Zn2 N4 C26 N3 171.3(3) 4_576 . . . ?
C28 N3 C26 N4 -0.5(5) . . . . ?
C23 N3 C26 N4 -172.2(4) . . . . ?
C26 N4 C27 C28 -0.6(5) . . . . ?
Zn2 N4 C27 C28 -171.0(3) 4_576 . . . ?
N4 C27 C28 N3 0.3(5) . . . . ?
C26 N3 C28 C27 0.1(5) . . . . ?
C23 N3 C28 C27 172.0(4) . . . . ?
